data_7003869
loop_
_publ_author_name
'Li, Zhengwen'
'Lee, Don Kuen'
'Coulter, Michael'
'Rodriguez, Leonard N. J.'
'Gordon, Roy G.'

_publ_section_title
;
 Synthesis and characterization of volatile liquid cobalt amidinates
;
_journal_issue 19
_journal_name_full 'Dalton Transactions'
_journal_page_first 2592
_journal_page_last 2597
_journal_paper_doi 10.1039/b800712h
_journal_year 2008
_chemical_formula_sum 'C32 H68 Co2 N8'
_chemical_formula_weight 682.80
_chemical_name_systematic
;
?
;
_space_group_IT_number 14
_symmetry_cell_setting monoclinic
_symmetry_space_group_name_Hall '-P 2ybc'
_symmetry_space_group_name_H-M 'P 1 21/c 1'
_atom_sites_solution_hydrogens geom
_atom_sites_solution_primary direct
_atom_sites_solution_secondary difmap
_audit_creation_method SHELXL-97
_cell_angle_alpha 90.00
_cell_angle_beta 91.265(5)
_cell_angle_gamma 90.00
_cell_formula_units_Z 4
_cell_length_a 9.945(3)
_cell_length_b 16.996(5)
_cell_length_c 22.432(6)
_cell_measurement_reflns_used 877
_cell_measurement_temperature 193(2)
_cell_measurement_theta_max 25.46
_cell_measurement_theta_min 2.56
_cell_volume 3790.6(19)
_computing_cell_refinement 'SMART (BRUKER, V5.625, 2001)'
_computing_data_collection 'ASTRO (BRUKER, V5.007, 1997)'
_computing_data_reduction 'SAINT (BRUKER, V6.22, 2001)'
_computing_molecular_graphics 'SHELXTL (BRUKER, 2000, V6.1)'
_computing_publication_material 'XCIF (Sheldrick and BRUKER, 1997, V5.1)'
_computing_structure_refinement 'SHELXL-97 (Sheldrick, 1997)'
_computing_structure_solution 'SHELXS-97 (Sheldrick, 1990)'
_diffrn_ambient_temperature 193(2)
_diffrn_detector_area_resol_mean 836.6
_diffrn_measured_fraction_theta_full 1.000
_diffrn_measured_fraction_theta_max 1.000
_diffrn_measurement_device_type 'Bruker CCD'
_diffrn_measurement_method '\w, 0.3 deg'
_diffrn_radiation_monochromator graphite
_diffrn_radiation_source 'normal-focus sealed tube'
_diffrn_radiation_type MoK\a
_diffrn_radiation_wavelength 0.71073
_diffrn_reflns_av_R_equivalents 0.0637
_diffrn_reflns_av_sigmaI/netI 0.0794
_diffrn_reflns_limit_h_max 11
_diffrn_reflns_limit_h_min -11
_diffrn_reflns_limit_k_max 12
_diffrn_reflns_limit_k_min -20
_diffrn_reflns_limit_l_max 26
_diffrn_reflns_limit_l_min -26
_diffrn_reflns_number 20117
_diffrn_reflns_theta_full 25.00
_diffrn_reflns_theta_max 25.00
_diffrn_reflns_theta_min 1.50
_diffrn_standards_decay_% <1
_diffrn_standards_interval_count 0
_diffrn_standards_number 0
_exptl_absorpt_coefficient_mu 0.906
_exptl_absorpt_correction_T_max 0.8990
_exptl_absorpt_correction_T_min 0.8686
_exptl_absorpt_correction_type empirical
_exptl_absorpt_process_details SADABS
_exptl_crystal_colour blue
_exptl_crystal_density_diffrn 1.196
_exptl_crystal_density_method 'not measured'
_exptl_crystal_description chunk
_exptl_crystal_F_000 1480
_exptl_crystal_size_max 0.16
_exptl_crystal_size_mid 0.12
_exptl_crystal_size_min 0.12
_refine_diff_density_max 1.080
_refine_diff_density_min -0.630
_refine_diff_density_rms 0.078
_refine_ls_extinction_method none
_refine_ls_goodness_of_fit_ref 0.977
_refine_ls_hydrogen_treatment constr
_refine_ls_matrix_type full
_refine_ls_number_parameters 399
_refine_ls_number_reflns 6681
_refine_ls_number_restraints 0
_refine_ls_restrained_S_all 0.977
_refine_ls_R_factor_all 0.0828
_refine_ls_R_factor_gt 0.0548
_refine_ls_shift/su_max 0.038
_refine_ls_shift/su_mean 0.001
_refine_ls_structure_factor_coef Fsqd
_refine_ls_weighting_details 'calc w=1/[\s^2^(Fo^2^)+(0.0734P)^2^+0.0000P] where P=(Fo^2^+2Fc^2^)/3'
_refine_ls_weighting_scheme calc
_refine_ls_wR_factor_gt 0.1282
_refine_ls_wR_factor_ref 0.1382
_reflns_number_gt 4646
_reflns_number_total 6681
_reflns_threshold_expression >2sigma(I)
_cod_data_source_file b800712h.txt
_cod_data_source_block rg16t
_cod_depositor_comments
;
The following automatic conversions were performed:
'_symmetry_cell_setting' value 'Monoclinic' changed to 'monoclinic'
according to '/home/saulius/struct/CIF-dictionaries/cif_core.dic'
dictionary named 'cif_core.dic' version 2.4.1 from
2010-06-29.

'_exptl_absorpt_correction_type' value 'Empirical' changed to
'empirical' according to
'/home/saulius/struct/CIF-dictionaries/cif_core.dic' dictionary named
'cif_core.dic' version 2.4.1 from 2010-06-29.

Automatic conversion script
Id: cif_fix_enum 1527 2010-12-29 10:47:43Z saulius 

2018-01-21
Z value and formula fixed to values more according to usual
chemical conventions.                 miguel
;
_cod_original_formula_sum 'C16 H34 Co N4'
_cod_original_formula_weight 341.40
_cod_original_formula_units_Z 8
_cod_original_cell_volume 3790.8(18)
_cod_original_sg_symbol_H-M P2(1)/c
_cod_database_code 7003869

loop_
_symmetry_equiv_pos_as_xyz
'x, y, z'
'-x, y+1/2, -z+1/2'
'-x, -y, -z'
'x, -y-1/2, z-1/2'

loop_
_atom_site_label
_atom_site_type_symbol
_atom_site_fract_x
_atom_site_fract_y
_atom_site_fract_z
_atom_site_U_iso_or_equiv
_atom_site_adp_type
_atom_site_occupancy
_atom_site_symmetry_multiplicity
_atom_site_calc_flag
_atom_site_refinement_flags
_atom_site_disorder_assembly
_atom_site_disorder_group
Co1 Co 0.42271(5) 0.20016(3) 0.16660(2) 0.02597(16) Uani 1 1 d . . .
Co2 Co 0.23898(5) 0.27464(3) 0.07150(2) 0.02610(16) Uani 1 1 d . . .
N1 N 0.6069(3) 0.14859(19) 0.16702(14) 0.0303(8) Uani 1 1 d . . .
N2 N 0.5270(3) 0.1963(2) 0.25047(14) 0.0322(8) Uani 1 1 d . . .
N3 N 0.4094(3) 0.31757(18) 0.14661(14) 0.0280(8) Uani 1 1 d . . .
N4 N 0.1858(3) 0.32223(18) 0.15057(13) 0.0251(7) Uani 1 1 d . . .
N5 N 0.2588(3) 0.3625(2) 0.01133(14) 0.0347(8) Uani 1 1 d . . .
N6 N 0.1003(3) 0.2739(2) -0.00259(14) 0.0360(9) Uani 1 1 d . . .
N7 N 0.3291(3) 0.16796(19) 0.05958(14) 0.0330(8) Uani 1 1 d . . .
N8 N 0.2792(3) 0.11890(18) 0.14924(14) 0.0281(8) Uani 1 1 d . . .
C1 C 0.6293(4) 0.1607(2) 0.22515(17) 0.0300(9) Uani 1 1 d . . .
C2 C 0.7608(4) 0.1356(2) 0.25512(18) 0.0377(10) Uani 1 1 d . . .
H2A H 0.8306 0.1745 0.2468 0.057 Uiso 1 1 calc R . .
H2B H 0.7878 0.0842 0.2396 0.057 Uiso 1 1 calc R . .
H2C H 0.7489 0.1319 0.2983 0.057 Uiso 1 1 calc R . .
C3 C 0.7006(4) 0.1071(3) 0.12978(18) 0.0375(11) Uani 1 1 d . . .
H3A H 0.7930 0.1159 0.1458 0.045 Uiso 1 1 calc R . .
H3B H 0.6955 0.1298 0.0891 0.045 Uiso 1 1 calc R . .
C4 C 0.6754(5) 0.0196(3) 0.1257(2) 0.0576(14) Uani 1 1 d . . .
H4A H 0.6837 -0.0038 0.1655 0.086 Uiso 1 1 calc R . .
H4B H 0.7416 -0.0043 0.0995 0.086 Uiso 1 1 calc R . .
H4C H 0.5847 0.0102 0.1093 0.086 Uiso 1 1 calc R . .
C5 C 0.5276(4) 0.2276(3) 0.31217(18) 0.0400(11) Uani 1 1 d . . .
C6 C 0.5204(5) 0.1616(3) 0.35920(19) 0.0573(14) Uani 1 1 d . . .
H6A H 0.4436 0.1273 0.3498 0.086 Uiso 1 1 calc R . .
H6B H 0.5096 0.1849 0.3988 0.086 Uiso 1 1 calc R . .
H6C H 0.6036 0.1307 0.3589 0.086 Uiso 1 1 calc R . .
C7 C 0.6484(6) 0.2819(3) 0.3243(2) 0.0592(14) Uani 1 1 d . . .
H7A H 0.7307 0.2503 0.3275 0.089 Uiso 1 1 calc R . .
H7B H 0.6356 0.3105 0.3616 0.089 Uiso 1 1 calc R . .
H7C H 0.6561 0.3195 0.2914 0.089 Uiso 1 1 calc R . .
C8 C 0.4008(5) 0.2774(3) 0.3167(2) 0.0623(15) Uani 1 1 d . . .
H8A H 0.4028 0.3198 0.2872 0.094 Uiso 1 1 calc R . .
H8B H 0.3965 0.3001 0.3568 0.094 Uiso 1 1 calc R . .
H8C H 0.3216 0.2443 0.3092 0.094 Uiso 1 1 calc R . .
C9 C 0.3007(4) 0.3559(2) 0.16555(16) 0.0276(9) Uani 1 1 d . . .
C10 C 0.3166(5) 0.4332(2) 0.19853(19) 0.0448(12) Uani 1 1 d . . .
H10A H 0.3399 0.4747 0.1703 0.067 Uiso 1 1 calc R . .
H10B H 0.3883 0.4283 0.2290 0.067 Uiso 1 1 calc R . .
H10C H 0.2320 0.4465 0.2176 0.067 Uiso 1 1 calc R . .
C11 C 0.5389(5) 0.3599(3) 0.1429(3) 0.0632(15) Uani 1 1 d . . .
H11A H 0.5936 0.3504 0.1796 0.076 Uiso 1 1 calc R . .
H11B H 0.5220 0.4172 0.1396 0.076 Uiso 1 1 calc R . .
C12 C 0.6146(5) 0.3321(4) 0.0893(3) 0.090(2) Uani 1 1 d . . .
H12A H 0.6400 0.2768 0.0948 0.135 Uiso 1 1 calc R . .
H12B H 0.6958 0.3641 0.0849 0.135 Uiso 1 1 calc R . .
H12C H 0.5572 0.3374 0.0535 0.135 Uiso 1 1 calc R . .
C13 C 0.0519(4) 0.3430(2) 0.17333(17) 0.0329(10) Uani 1 1 d . . .
C14 C -0.0423(4) 0.2794(3) 0.1485(2) 0.0446(12) Uani 1 1 d . . .
H14A H -0.0433 0.2813 0.1049 0.067 Uiso 1 1 calc R . .
H14B H -0.1333 0.2884 0.1628 0.067 Uiso 1 1 calc R . .
H14C H -0.0106 0.2276 0.1620 0.067 Uiso 1 1 calc R . .
C15 C 0.0028(5) 0.4225(3) 0.1482(2) 0.0553(13) Uani 1 1 d . . .
H15A H 0.0590 0.4649 0.1647 0.083 Uiso 1 1 calc R . .
H15B H -0.0909 0.4310 0.1592 0.083 Uiso 1 1 calc R . .
H15C H 0.0090 0.4221 0.1046 0.083 Uiso 1 1 calc R . .
C16 C 0.0461(4) 0.3409(3) 0.24116(18) 0.0454(12) Uani 1 1 d . . .
H16A H 0.0757 0.2892 0.2556 0.068 Uiso 1 1 calc R . .
H16B H -0.0464 0.3506 0.2534 0.068 Uiso 1 1 calc R . .
H16C H 0.1054 0.3817 0.2580 0.068 Uiso 1 1 calc R . .
C17 C 0.3294(4) 0.4365(3) 0.0015(2) 0.0456(12) Uani 1 1 d . . .
H17A H 0.3374 0.4448 -0.0420 0.055 Uiso 1 1 calc R . .
H17B H 0.4216 0.4322 0.0188 0.055 Uiso 1 1 calc R . .
C18 C 0.2614(5) 0.5072(3) 0.0282(2) 0.0601(14) Uani 1 1 d . . .
H18A H 0.1738 0.5154 0.0082 0.090 Uiso 1 1 calc R . .
H18B H 0.3176 0.5539 0.0228 0.090 Uiso 1 1 calc R . .
H18C H 0.2485 0.4983 0.0708 0.090 Uiso 1 1 calc R . .
C19 C 0.1558(4) 0.3376(3) -0.02306(17) 0.0375(11) Uani 1 1 d . . .
C20 C 0.1160(5) 0.3838(3) -0.07955(18) 0.0579(14) Uani 1 1 d . . .
H20A H 0.0300 0.3640 -0.0955 0.087 Uiso 1 1 calc R . .
H20B H 0.1855 0.3772 -0.1095 0.087 Uiso 1 1 calc R . .
H20C H 0.1072 0.4398 -0.0697 0.087 Uiso 1 1 calc R . .
C21 C -0.0074(4) 0.2279(3) -0.0327(2) 0.0491(13) Uani 1 1 d . . .
C22 C 0.0283(5) 0.2019(3) -0.0958(2) 0.0653(16) Uani 1 1 d . . .
H22A H 0.0320 0.2480 -0.1219 0.098 Uiso 1 1 calc R . .
H22B H -0.0403 0.1652 -0.1111 0.098 Uiso 1 1 calc R . .
H22C H 0.1161 0.1757 -0.0947 0.098 Uiso 1 1 calc R . .
C23 C -0.1417(5) 0.2732(4) -0.0341(2) 0.0729(18) Uani 1 1 d . . .
H23A H -0.1626 0.2905 0.0064 0.109 Uiso 1 1 calc R . .
H23B H -0.2136 0.2387 -0.0493 0.109 Uiso 1 1 calc R . .
H23C H -0.1342 0.3192 -0.0601 0.109 Uiso 1 1 calc R . .
C24 C -0.0242(5) 0.1541(3) 0.0048(2) 0.0696(17) Uani 1 1 d . . .
H24A H 0.0613 0.1255 0.0072 0.104 Uiso 1 1 calc R . .
H24B H -0.0935 0.1204 -0.0135 0.104 Uiso 1 1 calc R . .
H24C H -0.0513 0.1690 0.0451 0.104 Uiso 1 1 calc R . .
C25 C 0.2950(4) 0.1065(2) 0.09164(18) 0.0314(10) Uani 1 1 d . . .
C26 C 0.2788(5) 0.0263(3) 0.0621(2) 0.0549(13) Uani 1 1 d . . .
H26A H 0.1898 0.0229 0.0426 0.082 Uiso 1 1 calc R . .
H26B H 0.2876 -0.0151 0.0924 0.082 Uiso 1 1 calc R . .
H26C H 0.3484 0.0194 0.0323 0.082 Uiso 1 1 calc R . .
C27 C 0.3716(5) 0.1596(3) -0.0027(2) 0.0604(15) Uani 1 1 d . . .
H27A H 0.3206 0.1157 -0.0213 0.072 Uiso 1 1 calc R . .
H27B H 0.3466 0.2082 -0.0246 0.072 Uiso 1 1 calc R . .
C28 C 0.5099(6) 0.1458(5) -0.0101(2) 0.110(3) Uani 1 1 d . . .
H28A H 0.5611 0.1923 0.0025 0.165 Uiso 1 1 calc R . .
H28B H 0.5267 0.1348 -0.0522 0.165 Uiso 1 1 calc R . .
H28C H 0.5380 0.1005 0.0142 0.165 Uiso 1 1 calc R . .
C29 C 0.2187(4) 0.0631(3) 0.19220(19) 0.0397(11) Uani 1 1 d . . .
C30 C 0.0861(5) 0.0271(3) 0.1693(2) 0.0645(15) Uani 1 1 d . . .
H30A H 0.0301 0.0682 0.1508 0.097 Uiso 1 1 calc R . .
H30B H 0.0384 0.0037 0.2027 0.097 Uiso 1 1 calc R . .
H30C H 0.1049 -0.0137 0.1398 0.097 Uiso 1 1 calc R . .
C31 C 0.3204(6) 0.0009(3) 0.2125(2) 0.0723(17) Uani 1 1 d . . .
H31A H 0.3458 -0.0313 0.1783 0.109 Uiso 1 1 calc R . .
H31B H 0.2801 -0.0328 0.2428 0.109 Uiso 1 1 calc R . .
H31C H 0.4005 0.0267 0.2296 0.109 Uiso 1 1 calc R . .
C32 C 0.1851(5) 0.1128(3) 0.24664(19) 0.0505(13) Uani 1 1 d . . .
H32A H 0.2671 0.1380 0.2623 0.076 Uiso 1 1 calc R . .
H32B H 0.1473 0.0789 0.2774 0.076 Uiso 1 1 calc R . .
H32C H 0.1193 0.1532 0.2351 0.076 Uiso 1 1 calc R . .

loop_
_atom_site_aniso_label
_atom_site_aniso_U_11
_atom_site_aniso_U_22
_atom_site_aniso_U_33
_atom_site_aniso_U_23
_atom_site_aniso_U_13
_atom_site_aniso_U_12
Co1 0.0237(3) 0.0269(3) 0.0271(3) 0.0017(2) -0.0020(2) 0.0010(2)
Co2 0.0308(3) 0.0293(3) 0.0181(3) 0.0020(2) 0.0003(2) 0.0026(2)
N1 0.0244(18) 0.039(2) 0.0274(19) 0.0025(15) -0.0005(14) 0.0046(15)
N2 0.0331(19) 0.042(2) 0.0215(17) 0.0006(15) -0.0053(15) 0.0004(16)
N3 0.0303(18) 0.0211(18) 0.0327(19) -0.0044(14) 0.0003(15) -0.0067(15)
N4 0.0272(18) 0.0265(19) 0.0215(17) -0.0018(14) -0.0022(14) 0.0010(14)
N5 0.036(2) 0.041(2) 0.0269(19) 0.0120(16) 0.0005(16) 0.0010(17)
N6 0.0303(19) 0.057(3) 0.0204(17) -0.0024(17) -0.0065(14) -0.0053(18)
N7 0.043(2) 0.028(2) 0.0283(19) -0.0094(15) 0.0093(16) 0.0038(16)
N8 0.0271(18) 0.0263(19) 0.0307(19) 0.0023(15) -0.0044(14) 0.0021(14)
C1 0.031(2) 0.030(2) 0.028(2) 0.0078(18) -0.0042(18) -0.0010(18)
C2 0.035(2) 0.040(3) 0.038(2) 0.006(2) -0.004(2) 0.000(2)
C3 0.032(2) 0.048(3) 0.033(2) 0.004(2) 0.0040(19) 0.006(2)
C4 0.071(4) 0.055(4) 0.047(3) -0.013(2) -0.002(3) 0.014(3)
C5 0.047(3) 0.049(3) 0.024(2) -0.001(2) -0.005(2) 0.006(2)
C6 0.078(4) 0.065(4) 0.029(3) 0.009(2) 0.005(2) 0.002(3)
C7 0.084(4) 0.055(3) 0.039(3) -0.010(2) -0.011(3) -0.013(3)
C8 0.076(4) 0.074(4) 0.037(3) -0.016(3) -0.006(3) 0.027(3)
C9 0.042(2) 0.023(2) 0.018(2) 0.0024(16) -0.0022(18) 0.0034(19)
C10 0.053(3) 0.036(3) 0.045(3) -0.013(2) -0.002(2) -0.003(2)
C11 0.036(3) 0.057(4) 0.097(4) -0.022(3) 0.003(3) -0.001(3)
C12 0.038(3) 0.145(6) 0.086(5) 0.044(4) 0.005(3) -0.010(4)
C13 0.031(2) 0.037(3) 0.031(2) 0.0040(19) 0.0045(18) 0.0086(19)
C14 0.029(2) 0.061(3) 0.043(3) 0.003(2) 0.003(2) -0.001(2)
C15 0.049(3) 0.048(3) 0.069(3) 0.016(3) 0.012(3) 0.019(2)
C16 0.047(3) 0.051(3) 0.039(3) -0.007(2) 0.009(2) 0.013(2)
C17 0.042(3) 0.048(3) 0.047(3) 0.023(2) 0.002(2) -0.004(2)
C18 0.076(4) 0.047(3) 0.057(3) 0.008(3) 0.008(3) -0.005(3)
C19 0.034(2) 0.055(3) 0.025(2) 0.004(2) 0.0046(19) 0.011(2)
C20 0.061(3) 0.084(4) 0.028(3) 0.019(2) -0.003(2) 0.017(3)
C21 0.035(3) 0.078(4) 0.033(3) -0.011(2) -0.009(2) -0.002(2)
C22 0.060(3) 0.096(5) 0.039(3) -0.018(3) -0.005(3) -0.007(3)
C23 0.036(3) 0.130(6) 0.053(3) -0.019(3) -0.010(2) 0.004(3)
C24 0.066(4) 0.083(4) 0.059(3) -0.014(3) -0.011(3) -0.037(3)
C25 0.030(2) 0.029(2) 0.035(2) -0.0069(19) -0.0062(18) 0.0055(18)
C26 0.072(4) 0.033(3) 0.059(3) -0.015(2) -0.003(3) -0.006(2)
C27 0.082(4) 0.051(3) 0.050(3) -0.013(3) 0.034(3) 0.001(3)
C28 0.071(4) 0.216(9) 0.043(4) 0.014(4) 0.008(3) 0.023(5)
C29 0.037(2) 0.033(3) 0.049(3) 0.013(2) -0.001(2) 0.002(2)
C30 0.061(3) 0.061(4) 0.071(4) 0.005(3) 0.001(3) -0.022(3)
C31 0.082(4) 0.052(4) 0.084(4) 0.034(3) 0.019(3) 0.021(3)
C32 0.059(3) 0.054(3) 0.039(3) 0.011(2) 0.008(2) -0.012(3)

loop_
_atom_type_symbol
_atom_type_description
_atom_type_scat_dispersion_real
_atom_type_scat_dispersion_imag
_atom_type_scat_source
C C 0.0033 0.0016 'International Tables Vol C Tables 4.2.6.8 and 6.1.1.4'
H H 0.0000 0.0000 'International Tables Vol C Tables 4.2.6.8 and 6.1.1.4'
N N 0.0061 0.0033 'International Tables Vol C Tables 4.2.6.8 and 6.1.1.4'
Co Co 0.3494 0.9721 'International Tables Vol C Tables 4.2.6.8 and 6.1.1.4'

loop_
_geom_angle_atom_site_label_1
_geom_angle_atom_site_label_2
_geom_angle_atom_site_label_3
_geom_angle
_geom_angle_site_symmetry_1
_geom_angle_site_symmetry_3
_geom_angle_publ_flag
N8 Co1 N1 109.85(13) . . ?
N8 Co1 N3 125.62(12) . . ?
N1 Co1 N3 118.39(13) . . ?
N8 Co1 N2 118.56(13) . . ?
N1 Co1 N2 63.93(13) . . ?
N3 Co1 N2 104.57(13) . . ?
N8 Co1 C1 119.07(13) . . ?
N1 Co1 C1 32.08(12) . . ?
N3 Co1 C1 115.09(13) . . ?
N2 Co1 C1 31.85(12) . . ?
N5 Co2 N4 108.62(13) . . ?
N5 Co2 N7 121.19(13) . . ?
N4 Co2 N7 126.26(12) . . ?
N5 Co2 N6 63.69(13) . . ?
N4 Co2 N6 120.41(13) . . ?
N7 Co2 N6 99.81(13) . . ?
N5 Co2 C19 32.25(14) . . ?
N4 Co2 C19 118.89(13) . . ?
N7 Co2 C19 114.00(13) . . ?
N6 Co2 C19 31.44(13) . . ?
C1 N1 C3 122.9(3) . . ?
C1 N1 Co1 94.0(2) . . ?
C3 N1 Co1 143.1(3) . . ?
C1 N2 C5 125.3(3) . . ?
C1 N2 Co1 89.9(2) . . ?
C5 N2 Co1 143.6(3) . . ?
C9 N3 C11 119.4(3) . . ?
C9 N3 Co1 116.9(2) . . ?
C11 N3 Co1 115.7(3) . . ?
C9 N4 C13 126.3(3) . . ?
C9 N4 Co2 98.9(2) . . ?
C13 N4 Co2 130.6(2) . . ?
C19 N5 C17 123.4(3) . . ?
C19 N5 Co2 93.8(3) . . ?
C17 N5 Co2 142.2(3) . . ?
C19 N6 C21 125.9(4) . . ?
C19 N6 Co2 89.9(2) . . ?
C21 N6 Co2 143.9(3) . . ?
C25 N7 C27 121.6(4) . . ?
C25 N7 Co2 120.9(3) . . ?
C27 N7 Co2 110.2(3) . . ?
C25 N8 C29 126.1(3) . . ?
C25 N8 Co1 101.5(2) . . ?
C29 N8 Co1 127.3(2) . . ?
N2 C1 N1 112.2(3) . . ?
N2 C1 C2 127.0(4) . . ?
N1 C1 C2 120.9(4) . . ?
N2 C1 Co1 58.21(19) . . ?
N1 C1 Co1 53.95(19) . . ?
C2 C1 Co1 174.7(3) . . ?
C1 C2 H2A 109.5 . . ?
C1 C2 H2B 109.5 . . ?
H2A C2 H2B 109.5 . . ?
C1 C2 H2C 109.5 . . ?
H2A C2 H2C 109.5 . . ?
H2B C2 H2C 109.5 . . ?
N1 C3 C4 114.0(4) . . ?
N1 C3 H3A 108.8 . . ?
C4 C3 H3A 108.8 . . ?
N1 C3 H3B 108.8 . . ?
C4 C3 H3B 108.8 . . ?
H3A C3 H3B 107.6 . . ?
C3 C4 H4A 109.5 . . ?
C3 C4 H4B 109.5 . . ?
H4A C4 H4B 109.5 . . ?
C3 C4 H4C 109.5 . . ?
H4A C4 H4C 109.5 . . ?
H4B C4 H4C 109.5 . . ?
N2 C5 C8 106.0(3) . . ?
N2 C5 C7 111.6(4) . . ?
C8 C5 C7 107.5(4) . . ?
N2 C5 C6 112.2(4) . . ?
C8 C5 C6 107.9(4) . . ?
C7 C5 C6 111.3(4) . . ?
C5 C6 H6A 109.5 . . ?
C5 C6 H6B 109.5 . . ?
H6A C6 H6B 109.5 . . ?
C5 C6 H6C 109.5 . . ?
H6A C6 H6C 109.5 . . ?
H6B C6 H6C 109.5 . . ?
C5 C7 H7A 109.5 . . ?
C5 C7 H7B 109.5 . . ?
H7A C7 H7B 109.5 . . ?
C5 C7 H7C 109.5 . . ?
H7A C7 H7C 109.5 . . ?
H7B C7 H7C 109.5 . . ?
C5 C8 H8A 109.5 . . ?
C5 C8 H8B 109.5 . . ?
H8A C8 H8B 109.5 . . ?
C5 C8 H8C 109.5 . . ?
H8A C8 H8C 109.5 . . ?
H8B C8 H8C 109.5 . . ?
N4 C9 N3 114.2(3) . . ?
N4 C9 C10 125.7(4) . . ?
N3 C9 C10 120.0(4) . . ?
C9 C10 H10A 109.5 . . ?
C9 C10 H10B 109.5 . . ?
H10A C10 H10B 109.5 . . ?
C9 C10 H10C 109.5 . . ?
H10A C10 H10C 109.5 . . ?
H10B C10 H10C 109.5 . . ?
N3 C11 C12 110.1(4) . . ?
N3 C11 H11A 109.6 . . ?
C12 C11 H11A 109.6 . . ?
N3 C11 H11B 109.6 . . ?
C12 C11 H11B 109.6 . . ?
H11A C11 H11B 108.2 . . ?
C11 C12 H12A 109.5 . . ?
C11 C12 H12B 109.5 . . ?
H12A C12 H12B 109.5 . . ?
C11 C12 H12C 109.5 . . ?
H12A C12 H12C 109.5 . . ?
H12B C12 H12C 109.5 . . ?
N4 C13 C16 113.1(3) . . ?
N4 C13 C14 104.8(3) . . ?
C16 C13 C14 108.1(4) . . ?
N4 C13 C15 111.3(3) . . ?
C16 C13 C15 111.6(4) . . ?
C14 C13 C15 107.5(4) . . ?
C13 C14 H14A 109.5 . . ?
C13 C14 H14B 109.5 . . ?
H14A C14 H14B 109.5 . . ?
C13 C14 H14C 109.5 . . ?
H14A C14 H14C 109.5 . . ?
H14B C14 H14C 109.5 . . ?
C13 C15 H15A 109.5 . . ?
C13 C15 H15B 109.5 . . ?
H15A C15 H15B 109.5 . . ?
C13 C15 H15C 109.5 . . ?
H15A C15 H15C 109.5 . . ?
H15B C15 H15C 109.5 . . ?
C13 C16 H16A 109.5 . . ?
C13 C16 H16B 109.5 . . ?
H16A C16 H16B 109.5 . . ?
C13 C16 H16C 109.5 . . ?
H16A C16 H16C 109.5 . . ?
H16B C16 H16C 109.5 . . ?
N5 C17 C18 113.9(4) . . ?
N5 C17 H17A 108.8 . . ?
C18 C17 H17A 108.8 . . ?
N5 C17 H17B 108.8 . . ?
C18 C17 H17B 108.8 . . ?
H17A C17 H17B 107.7 . . ?
C17 C18 H18A 109.5 . . ?
C17 C18 H18B 109.5 . . ?
H18A C18 H18B 109.5 . . ?
C17 C18 H18C 109.5 . . ?
H18A C18 H18C 109.5 . . ?
H18B C18 H18C 109.5 . . ?
N6 C19 N5 112.6(4) . . ?
N6 C19 C20 127.7(4) . . ?
N5 C19 C20 119.6(4) . . ?
N6 C19 Co2 58.7(2) . . ?
N5 C19 Co2 54.0(2) . . ?
C20 C19 Co2 173.5(4) . . ?
C19 C20 H20A 109.5 . . ?
C19 C20 H20B 109.5 . . ?
H20A C20 H20B 109.5 . . ?
C19 C20 H20C 109.5 . . ?
H20A C20 H20C 109.5 . . ?
H20B C20 H20C 109.5 . . ?
N6 C21 C24 105.6(4) . . ?
N6 C21 C22 113.2(4) . . ?
C24 C21 C22 107.7(4) . . ?
N6 C21 C23 111.4(4) . . ?
C24 C21 C23 108.5(4) . . ?
C22 C21 C23 110.2(4) . . ?
C21 C22 H22A 109.5 . . ?
C21 C22 H22B 109.5 . . ?
H22A C22 H22B 109.5 . . ?
C21 C22 H22C 109.5 . . ?
H22A C22 H22C 109.5 . . ?
H22B C22 H22C 109.5 . . ?
C21 C23 H23A 109.5 . . ?
C21 C23 H23B 109.5 . . ?
H23A C23 H23B 109.5 . . ?
C21 C23 H23C 109.5 . . ?
H23A C23 H23C 109.5 . . ?
H23B C23 H23C 109.5 . . ?
C21 C24 H24A 109.5 . . ?
C21 C24 H24B 109.5 . . ?
H24A C24 H24B 109.5 . . ?
C21 C24 H24C 109.5 . . ?
H24A C24 H24C 109.5 . . ?
H24B C24 H24C 109.5 . . ?
N7 C25 N8 116.4(3) . . ?
N7 C25 C26 119.9(4) . . ?
N8 C25 C26 123.7(4) . . ?
C25 C26 H26A 109.5 . . ?
C25 C26 H26B 109.5 . . ?
H26A C26 H26B 109.5 . . ?
C25 C26 H26C 109.5 . . ?
H26A C26 H26C 109.5 . . ?
H26B C26 H26C 109.5 . . ?
C28 C27 N7 115.4(5) . . ?
C28 C27 H27A 108.4 . . ?
N7 C27 H27A 108.4 . . ?
C28 C27 H27B 108.4 . . ?
N7 C27 H27B 108.4 . . ?
H27A C27 H27B 107.5 . . ?
C27 C28 H28A 109.5 . . ?
C27 C28 H28B 109.5 . . ?
H28A C28 H28B 109.5 . . ?
C27 C28 H28C 109.5 . . ?
H28A C28 H28C 109.5 . . ?
H28B C28 H28C 109.5 . . ?
N8 C29 C31 111.1(4) . . ?
N8 C29 C32 105.3(3) . . ?
C31 C29 C32 107.4(4) . . ?
N8 C29 C30 113.3(3) . . ?
C31 C29 C30 112.5(4) . . ?
C32 C29 C30 106.7(4) . . ?
C29 C30 H30A 109.5 . . ?
C29 C30 H30B 109.5 . . ?
H30A C30 H30B 109.5 . . ?
C29 C30 H30C 109.5 . . ?
H30A C30 H30C 109.5 . . ?
H30B C30 H30C 109.5 . . ?
C29 C31 H31A 109.5 . . ?
C29 C31 H31B 109.5 . . ?
H31A C31 H31B 109.5 . . ?
C29 C31 H31C 109.5 . . ?
H31A C31 H31C 109.5 . . ?
H31B C31 H31C 109.5 . . ?
C29 C32 H32A 109.5 . . ?
C29 C32 H32B 109.5 . . ?
H32A C32 H32B 109.5 . . ?
C29 C32 H32C 109.5 . . ?
H32A C32 H32C 109.5 . . ?
H32B C32 H32C 109.5 . . ?

loop_
_geom_bond_atom_site_label_1
_geom_bond_atom_site_label_2
_geom_bond_distance
_geom_bond_site_symmetry_2
_geom_bond_publ_flag
Co1 N8 2.018(3) . ?
Co1 N1 2.030(3) . ?
Co1 N3 2.049(3) . ?
Co1 N2 2.129(3) . ?
Co1 C1 2.505(4) . ?
Co2 N5 2.026(3) . ?
Co2 N4 2.030(3) . ?
Co2 N7 2.043(3) . ?
Co2 N6 2.136(3) . ?
Co2 C19 2.500(4) . ?
N1 C1 1.334(5) . ?
N1 C3 1.449(5) . ?
N2 C1 1.322(5) . ?
N2 C5 1.483(5) . ?
N3 C9 1.339(5) . ?
N3 C11 1.480(5) . ?
N4 C9 1.315(5) . ?
N4 C13 1.479(5) . ?
N5 C19 1.337(5) . ?
N5 C17 1.459(5) . ?
N6 C19 1.304(5) . ?
N6 C21 1.478(5) . ?
N7 C25 1.317(5) . ?
N7 C27 1.475(5) . ?
N8 C25 1.322(5) . ?
N8 C29 1.489(5) . ?
C1 C2 1.519(5) . ?
C2 H2A 0.9800 . ?
C2 H2B 0.9800 . ?
C2 H2C 0.9800 . ?
C3 C4 1.510(6) . ?
C3 H3A 0.9900 . ?
C3 H3B 0.9900 . ?
C4 H4A 0.9800 . ?
C4 H4B 0.9800 . ?
C4 H4C 0.9800 . ?
C5 C8 1.524(6) . ?
C5 C7 1.534(6) . ?
C5 C6 1.542(6) . ?
C6 H6A 0.9800 . ?
C6 H6B 0.9800 . ?
C6 H6C 0.9800 . ?
C7 H7A 0.9800 . ?
C7 H7B 0.9800 . ?
C7 H7C 0.9800 . ?
C8 H8A 0.9800 . ?
C8 H8B 0.9800 . ?
C8 H8C 0.9800 . ?
C9 C10 1.514(5) . ?
C10 H10A 0.9800 . ?
C10 H10B 0.9800 . ?
C10 H10C 0.9800 . ?
C11 C12 1.508(7) . ?
C11 H11A 0.9900 . ?
C11 H11B 0.9900 . ?
C12 H12A 0.9800 . ?
C12 H12B 0.9800 . ?
C12 H12C 0.9800 . ?
C13 C16 1.524(5) . ?
C13 C14 1.528(6) . ?
C13 C15 1.540(6) . ?
C14 H14A 0.9800 . ?
C14 H14B 0.9800 . ?
C14 H14C 0.9800 . ?
C15 H15A 0.9800 . ?
C15 H15B 0.9800 . ?
C15 H15C 0.9800 . ?
C16 H16A 0.9800 . ?
C16 H16B 0.9800 . ?
C16 H16C 0.9800 . ?
C17 C18 1.510(6) . ?
C17 H17A 0.9900 . ?
C17 H17B 0.9900 . ?
C18 H18A 0.9800 . ?
C18 H18B 0.9800 . ?
C18 H18C 0.9800 . ?
C19 C20 1.535(5) . ?
C20 H20A 0.9800 . ?
C20 H20B 0.9800 . ?
C20 H20C 0.9800 . ?
C21 C24 1.522(7) . ?
C21 C22 1.531(6) . ?
C21 C23 1.540(7) . ?
C22 H22A 0.9800 . ?
C22 H22B 0.9800 . ?
C22 H22C 0.9800 . ?
C23 H23A 0.9800 . ?
C23 H23B 0.9800 . ?
C23 H23C 0.9800 . ?
C24 H24A 0.9800 . ?
C24 H24B 0.9800 . ?
C24 H24C 0.9800 . ?
C25 C26 1.522(6) . ?
C26 H26A 0.9800 . ?
C26 H26B 0.9800 . ?
C26 H26C 0.9800 . ?
C27 C28 1.409(7) . ?
C27 H27A 0.9900 . ?
C27 H27B 0.9900 . ?
C28 H28A 0.9800 . ?
C28 H28B 0.9800 . ?
C28 H28C 0.9800 . ?
C29 C31 1.526(6) . ?
C29 C32 1.528(6) . ?
C29 C30 1.532(6) . ?
C30 H30A 0.9800 . ?
C30 H30B 0.9800 . ?
C30 H30C 0.9800 . ?
C31 H31A 0.9800 . ?
C31 H31B 0.9800 . ?
C31 H31C 0.9800 . ?
C32 H32A 0.9800 . ?
C32 H32B 0.9800 . ?
C32 H32C 0.9800 . ?

loop_
_geom_torsion_atom_site_label_1
_geom_torsion_atom_site_label_2
_geom_torsion_atom_site_label_3
_geom_torsion_atom_site_label_4
_geom_torsion
_geom_torsion_site_symmetry_1
_geom_torsion_site_symmetry_2
_geom_torsion_site_symmetry_3
_geom_torsion_site_symmetry_4
_geom_torsion_publ_flag
N8 Co1 N1 C1 -113.4(2) . . . . ?
N3 Co1 N1 C1 92.6(2) . . . . ?
N2 Co1 N1 C1 -0.5(2) . . . . ?
N8 Co1 N1 C3 63.2(5) . . . . ?
N3 Co1 N1 C3 -90.8(5) . . . . ?
N2 Co1 N1 C3 176.1(5) . . . . ?
C1 Co1 N1 C3 176.6(6) . . . . ?
N8 Co1 N2 C1 99.9(2) . . . . ?
N1 Co1 N2 C1 0.5(2) . . . . ?
N3 Co1 N2 C1 -114.3(2) . . . . ?
N8 Co1 N2 C5 -93.2(5) . . . . ?
N1 Co1 N2 C5 167.3(5) . . . . ?
N3 Co1 N2 C5 52.5(5) . . . . ?
C1 Co1 N2 C5 166.8(6) . . . . ?
N8 Co1 N3 C9 52.4(3) . . . . ?
N1 Co1 N3 C9 -158.1(3) . . . . ?
N2 Co1 N3 C9 -90.1(3) . . . . ?
C1 Co1 N3 C9 -122.2(3) . . . . ?
N8 Co1 N3 C11 -158.7(3) . . . . ?
N1 Co1 N3 C11 -9.1(3) . . . . ?
N2 Co1 N3 C11 58.8(3) . . . . ?
C1 Co1 N3 C11 26.7(3) . . . . ?
N5 Co2 N4 C9 -71.5(2) . . . . ?
N7 Co2 N4 C9 86.1(3) . . . . ?
N6 Co2 N4 C9 -141.4(2) . . . . ?
C19 Co2 N4 C9 -105.1(2) . . . . ?
N5 Co2 N4 C13 85.8(3) . . . . ?
N7 Co2 N4 C13 -116.5(3) . . . . ?
N6 Co2 N4 C13 16.0(4) . . . . ?
C19 Co2 N4 C13 52.3(4) . . . . ?
N4 Co2 N5 C19 -114.9(2) . . . . ?
N7 Co2 N5 C19 86.1(3) . . . . ?
N6 Co2 N5 C19 0.5(2) . . . . ?
N4 Co2 N5 C17 55.6(5) . . . . ?
N7 Co2 N5 C17 -103.4(5) . . . . ?
N6 Co2 N5 C17 171.1(5) . . . . ?
C19 Co2 N5 C17 170.6(6) . . . . ?
N5 Co2 N6 C19 -0.5(2) . . . . ?
N4 Co2 N6 C19 96.5(3) . . . . ?
N7 Co2 N6 C19 -120.6(3) . . . . ?
N5 Co2 N6 C21 172.8(5) . . . . ?
N4 Co2 N6 C21 -90.1(5) . . . . ?
N7 Co2 N6 C21 52.8(5) . . . . ?
C19 Co2 N6 C21 173.3(6) . . . . ?
N5 Co2 N7 C25 -166.2(3) . . . . ?
N4 Co2 N7 C25 38.7(4) . . . . ?
N6 Co2 N7 C25 -101.1(3) . . . . ?
C19 Co2 N7 C25 -130.5(3) . . . . ?
N5 Co2 N7 C27 -15.8(3) . . . . ?
N4 Co2 N7 C27 -170.9(3) . . . . ?
N6 Co2 N7 C27 49.3(3) . . . . ?
C19 Co2 N7 C27 19.9(3) . . . . ?
N1 Co1 N8 C25 -73.7(3) . . . . ?
N3 Co1 N8 C25 78.0(3) . . . . ?
N2 Co1 N8 C25 -144.1(2) . . . . ?
C1 Co1 N8 C25 -107.6(2) . . . . ?
N1 Co1 N8 C29 81.9(3) . . . . ?
N3 Co1 N8 C29 -126.4(3) . . . . ?
N2 Co1 N8 C29 11.5(4) . . . . ?
C1 Co1 N8 C29 48.0(3) . . . . ?
C5 N2 C1 N1 -171.2(4) . . . . ?
Co1 N2 C1 N1 -0.7(3) . . . . ?
C5 N2 C1 C2 7.9(6) . . . . ?
Co1 N2 C1 C2 178.4(4) . . . . ?
C5 N2 C1 Co1 -170.5(4) . . . . ?
C3 N1 C1 N2 -176.8(3) . . . . ?
Co1 N1 C1 N2 0.7(4) . . . . ?
C3 N1 C1 C2 4.0(6) . . . . ?
Co1 N1 C1 C2 -178.4(3) . . . . ?
C3 N1 C1 Co1 -177.6(4) . . . . ?
N8 Co1 C1 N2 -98.1(3) . . . . ?
N1 Co1 C1 N2 -179.2(4) . . . . ?
N3 Co1 C1 N2 76.8(3) . . . . ?
N8 Co1 C1 N1 81.0(3) . . . . ?
N3 Co1 C1 N1 -104.0(2) . . . . ?
N2 Co1 C1 N1 179.2(4) . . . . ?
N8 Co1 C1 C2 96(3) . . . . ?
N1 Co1 C1 C2 15(3) . . . . ?
N3 Co1 C1 C2 -89(3) . . . . ?
N2 Co1 C1 C2 -166(3) . . . . ?
C1 N1 C3 C4 91.0(5) . . . . ?
Co1 N1 C3 C4 -84.9(5) . . . . ?
C1 N2 C5 C8 168.6(4) . . . . ?
Co1 N2 C5 C8 4.8(6) . . . . ?
C1 N2 C5 C7 51.9(5) . . . . ?
Co1 N2 C5 C7 -111.9(5) . . . . ?
C1 N2 C5 C6 -73.9(5) . . . . ?
Co1 N2 C5 C6 122.3(4) . . . . ?
C13 N4 C9 N3 169.1(3) . . . . ?
Co2 N4 C9 N3 -32.2(3) . . . . ?
C13 N4 C9 C10 -13.9(6) . . . . ?
Co2 N4 C9 C10 144.8(3) . . . . ?
C11 N3 C9 N4 160.4(4) . . . . ?
Co1 N3 C9 N4 -51.9(4) . . . . ?
C11 N3 C9 C10 -16.8(6) . . . . ?
Co1 N3 C9 C10 130.9(3) . . . . ?
C9 N3 C11 C12 -143.5(4) . . . . ?
Co1 N3 C11 C12 68.4(5) . . . . ?
C9 N4 C13 C16 -55.0(5) . . . . ?
Co2 N4 C13 C16 153.2(3) . . . . ?
C9 N4 C13 C14 -172.5(4) . . . . ?
Co2 N4 C13 C14 35.7(4) . . . . ?
C9 N4 C13 C15 71.7(5) . . . . ?
Co2 N4 C13 C15 -80.2(4) . . . . ?
C19 N5 C17 C18 83.5(5) . . . . ?
Co2 N5 C17 C18 -85.2(5) . . . . ?
C21 N6 C19 N5 -174.4(4) . . . . ?
Co2 N6 C19 N5 0.8(4) . . . . ?
C21 N6 C19 C20 5.7(7) . . . . ?
Co2 N6 C19 C20 -179.2(4) . . . . ?
C21 N6 C19 Co2 -175.2(5) . . . . ?
C17 N5 C19 N6 -173.9(4) . . . . ?
Co2 N5 C19 N6 -0.8(4) . . . . ?
C17 N5 C19 C20 6.0(6) . . . . ?
Co2 N5 C19 C20 179.1(3) . . . . ?
C17 N5 C19 Co2 -173.1(4) . . . . ?
N5 Co2 C19 N6 179.1(4) . . . . ?
N4 Co2 C19 N6 -101.9(3) . . . . ?
N7 Co2 C19 N6 68.2(3) . . . . ?
N4 Co2 C19 N5 79.0(3) . . . . ?
N7 Co2 C19 N5 -110.9(3) . . . . ?
N6 Co2 C19 N5 -179.1(4) . . . . ?
N5 Co2 C19 C20 -7(3) . . . . ?
N4 Co2 C19 C20 72(3) . . . . ?
N7 Co2 C19 C20 -118(3) . . . . ?
N6 Co2 C19 C20 174(3) . . . . ?
C19 N6 C21 C24 172.8(4) . . . . ?
Co2 N6 C21 C24 1.0(7) . . . . ?
C19 N6 C21 C22 55.2(6) . . . . ?
Co2 N6 C21 C22 -116.6(5) . . . . ?
C19 N6 C21 C23 -69.7(6) . . . . ?
Co2 N6 C21 C23 118.5(5) . . . . ?
C27 N7 C25 N8 169.7(4) . . . . ?
Co2 N7 C25 N8 -43.2(5) . . . . ?
C27 N7 C25 C26 -9.1(6) . . . . ?
Co2 N7 C25 C26 138.0(3) . . . . ?
C29 N8 C25 N7 168.7(3) . . . . ?
Co1 N8 C25 N7 -35.4(4) . . . . ?
C29 N8 C25 C26 -12.6(6) . . . . ?
Co1 N8 C25 C26 143.3(4) . . . . ?
C25 N7 C27 C28 -87.8(6) . . . . ?
Co2 N7 C27 C28 121.9(5) . . . . ?
C25 N8 C29 C31 80.6(5) . . . . ?
Co1 N8 C29 C31 -69.3(5) . . . . ?
C25 N8 C29 C32 -163.4(4) . . . . ?
Co1 N8 C29 C32 46.7(4) . . . . ?
C25 N8 C29 C30 -47.2(5) . . . . ?
Co1 N8 C29 C30 162.9(3) . . . . ?
